data_7710507
loop_
_publ_author_name
'Prima, Darya O.'
'Pankov, Roman O.'
'Kostyukovich, Alexander Yu.'
'Minyaev, Mikhail E.'
'Burykina, Julia V.'
'Ananikov, Valentine P.'

_publ_section_title
;
 Synthesis and characterization of Pd/NHCF complexes with fluorinated aryl
 groups
;
_journal_name_full 'Dalton Transactions'
_journal_paper_doi 10.1039/D2DT00892K
_journal_year 2022
_chemical_formula_moiety 'C20 H17 Cl2 F2 N3 Pd'
_chemical_formula_sum 'C20 H17 Cl2 F2 N3 Pd'
_chemical_formula_weight 514.66
_space_group_crystal_system monoclinic
_space_group_IT_number 12
_space_group_name_Hall '-C 2y'
_space_group_name_H-M_alt 'C 1 2/m 1'
_atom_sites_solution_hydrogens difmap
_atom_sites_solution_primary dual
_atom_sites_solution_secondary difmap
_audit_creation_date 2021-09-29
_audit_creation_method
;
Olex2 1.3
(compiled 2020.11.12 svn.r5f609507 for OlexSys, GUI svn.r6272)
;
_audit_update_record
;
2021-12-27 deposited with the CCDC.	2022-05-12 downloaded from the CCDC.
;
_cell_angle_alpha 90
_cell_angle_beta 96.106(5)
_cell_angle_gamma 90
_cell_formula_units_Z 2
_cell_length_a 6.9092(3)
_cell_length_b 14.7924(6)
_cell_length_c 9.9257(6)
_cell_measurement_reflns_used 7172
_cell_measurement_temperature 100.01(10)
_cell_measurement_theta_max 34.5060
_cell_measurement_theta_min 2.7320
_cell_volume 1008.69(9)
_computing_cell_refinement 'CrysAlisPro 1.171.41.117a (Rigaku OD, 2021)'
_computing_data_collection 'CrysAlisPro 1.171.41.117a (Rigaku OD, 2021)'
_computing_data_reduction 'CrysAlisPro 1.171.41.117a (Rigaku OD, 2021)'
_computing_molecular_graphics 'Olex2 1.3 (Dolomanov et al., 2009)'
_computing_publication_material 'Olex2 1.3 (Dolomanov et al., 2009)'
_computing_structure_refinement 'XL  (Sheldrick, 2008)'
_computing_structure_solution 'SHELXT (Sheldrick, Acta Cryst., 2015, A71, 3-8)'
_diffrn_ambient_environment N~2~
_diffrn_ambient_temperature 100.01(10)
_diffrn_detector 'Hybrid Pixel Array Detector'
_diffrn_detector_area_resol_mean 10.0000
_diffrn_detector_type HyPix
_diffrn_measured_fraction_theta_full 0.999
_diffrn_measured_fraction_theta_max 0.984
_diffrn_measurement_details
;
List of Runs (angles in degrees, time in seconds):

  # Type    Start    End  Width  t~exp~   \w     \q     \k     \f   Frames
#--------------------------------------------------------------------------
  1  \w     42.00  85.75   0.35    1.59    --   14.61 178.00-120.00  125
  2  \w     42.00  85.75   0.35    1.59    --   14.61 178.00  30.00  125
  3  \w     42.00  85.75   0.35    1.59    --   14.61 178.00  60.00  125
  4  \w     -1.00  86.15   0.35    1.59    --   14.61  62.00 164.00  249
  5  \w    -60.00 -34.80   0.35    1.59    --   14.61 -19.00  60.00   72
  6  \w    -57.00  29.10   0.35    1.59    --   14.61 -62.00  26.00  246
  7  \w    -87.00   6.10   0.35    1.59    --  -14.45 -77.00 -30.00  266
  8  \w    -60.00   4.05   0.35    1.59    --   14.61 -19.00-120.00  183
;
_diffrn_measurement_device 'four-circle diffractometer'
_diffrn_measurement_device_type 'XtaLAB Synergy, Dualflex, HyPix'
_diffrn_measurement_method '\w scans'
_diffrn_orient_matrix_type 'CrysAlisPro convention (1999,Acta A55,543-557)'
_diffrn_orient_matrix_UB_11 -0.0103884000
_diffrn_orient_matrix_UB_12 0.0032365000
_diffrn_orient_matrix_UB_13 -0.0717055000
_diffrn_orient_matrix_UB_21 -0.0715053000
_diffrn_orient_matrix_UB_22 -0.0345475000
_diffrn_orient_matrix_UB_23 -0.0035546000
_diffrn_orient_matrix_UB_31 -0.0737695000
_diffrn_orient_matrix_UB_32 0.0331016000
_diffrn_orient_matrix_UB_33 0.0028544000
_diffrn_radiation_monochromator mirror
_diffrn_radiation_probe x-ray
_diffrn_radiation_type 'Mo K\a'
_diffrn_radiation_wavelength 0.71073
_diffrn_reflns_av_R_equivalents 0.0370
_diffrn_reflns_av_unetI/netI 0.0248
_diffrn_reflns_Laue_measured_fraction_full 0.999
_diffrn_reflns_Laue_measured_fraction_max 0.984
_diffrn_reflns_limit_h_max 10
_diffrn_reflns_limit_h_min -9
_diffrn_reflns_limit_k_max 22
_diffrn_reflns_limit_k_min -22
_diffrn_reflns_limit_l_max 14
_diffrn_reflns_limit_l_min -14
_diffrn_reflns_number 9325
_diffrn_reflns_point_group_measured_fraction_full 0.999
_diffrn_reflns_point_group_measured_fraction_max 0.984
_diffrn_reflns_theta_full 25.242
_diffrn_reflns_theta_max 32.493
_diffrn_reflns_theta_min 2.754
_diffrn_source 'micro-focus sealed X-ray tube'
_diffrn_source_type 'PhotonJet (Mo) X-ray Source'
_exptl_absorpt_coefficient_mu 1.213
_exptl_absorpt_correction_T_max 0.49277
_exptl_absorpt_correction_T_min 0.47990
_exptl_absorpt_correction_type multi-scan
_exptl_absorpt_process_details
;
CrysAlisPro 1.171.41.117a (Rigaku Oxford Diffraction, 2021)
Empirical absorption correction using spherical harmonics,
implemented in SCALE3 ABSPACK scaling algorithm.
;
_exptl_crystal_colour 'pale yellow'
_exptl_crystal_density_diffrn 1.695
_exptl_crystal_density_method 'not measured'
_exptl_crystal_description block
_exptl_crystal_F_000 512
_exptl_crystal_size_max 0.16
_exptl_crystal_size_mid 0.14
_exptl_crystal_size_min 0.09
_refine_diff_density_max 0.868
_refine_diff_density_min -0.549
_refine_diff_density_rms 0.081
_refine_ls_extinction_method none
_refine_ls_goodness_of_fit_ref 1.101
_refine_ls_hydrogen_treatment refxyz
_refine_ls_matrix_type full
_refine_ls_number_parameters 148
_refine_ls_number_reflns 1862
_refine_ls_number_restraints 18
_refine_ls_restrained_S_all 1.096
_refine_ls_R_factor_all 0.0295
_refine_ls_R_factor_gt 0.0284
_refine_ls_shift/su_max 0.000
_refine_ls_shift/su_mean 0.000
_refine_ls_structure_factor_coef Fsqd
_refine_ls_weighting_details 'w=1/[\s^2^(Fo^2^)+(0.0406P)^2^+0.4786P] where P=(Fo^2^+2Fc^2^)/3'
_refine_ls_weighting_scheme calc
_refine_ls_wR_factor_gt 0.0731
_refine_ls_wR_factor_ref 0.0736
_reflns_Friedel_coverage 0.000
_reflns_number_gt 1782
_reflns_number_total 1862
_reflns_threshold_expression 'I > 2\s(I)'
_cod_data_source_file d2dt00892k2.cif
_cod_data_source_block 4b
_cod_database_code 7710507
_shelx_shelxl_version_number 2018/3
_chemical_oxdiff_formula 'Pd N3 C30 Cl2 F4 H30'
_chemical_oxdiff_usercomment Pro-187
_shelx_space_group_comment
;
The symmetry employed for this shelxl refinement is uniquely defined
by the following loop, which should always be used as a source of
symmetry information in preference to the above space-group names.
They are only intended as comments.
;
_shelx_estimated_absorpt_t_max 0.899
_shelx_estimated_absorpt_t_min 0.830
_reflns_odcompleteness_completeness 99.83
_reflns_odcompleteness_iscentric 1
_reflns_odcompleteness_theta 31.44
_olex2_refinement_description
;
1. Fixed Uiso
 At 1.2 times of:
  All C(H) groups
2. Restrained distances
 C2-H2 = C4-H4 = C5-H5 = C6-H6 = C8-H8 = C9-H9 = C10-H10 = C11-H11
 0.95 with sigma of 0.02
 C5-F1 \\sim C7-F2
 with sigma of 0.003
 C9-C10_$1 \\sim C9_$1-C10
 with sigma of 0.03
 C4-H5 \\sim C6-H5
 with sigma of 0.003
 C7-H6 \\sim C5-H6
 with sigma of 0.003
 C6-H7 \\sim C8-H7
 with sigma of 0.003
3. Restrained planarity
 C3, C4, C5, H4
 with sigma of 0.003
 C4, C5, C6, H5
 with sigma of 0.003
 C5, C6, C7, H6
 with sigma of 0.003
 C6, C7, C8, H7
 with sigma of 0.003
 C3, C7, C8, H8
 with sigma of 0.003
4. Uiso/Uaniso restraints and constraints
Uanis(C1) = Uanis(N2)
Uanis(F1) = Uanis(F2)
5. Others
 Sof(H5)=Sof(F2)=0.5*(1-FVAR(2))
 Sof(F1)=Sof(H7)=0.5*FVAR(2)
 Fixed Sof: C1(0.25) N1(0.5) C2(0.5) H2(0.5) C3(0.5) C4(0.5) H4(0.5) C5(0.5)
 C6(0.5) C7(0.5) C8(0.5) H8(0.5) N2(0.25) C9(0.5) H9(0.5) C10(0.5) H10(0.5)
 C11(0.25) H11(0.25)
;
_olex2_submission_special_instructions 'No special instructions were received'
_oxdiff_exptl_absorpt_empirical_details
;
Empirical correction (ABSPACK) includes:
- Absorption correction using spherical harmonics
- Frame scaling
;
_oxdiff_exptl_absorpt_empirical_full_max 1.289
_oxdiff_exptl_absorpt_empirical_full_min 0.596

loop_
_space_group_symop_operation_xyz
'x, y, z'
'-x, y, -z'
'x+1/2, y+1/2, z'
'-x+1/2, y+1/2, -z'
'-x, -y, -z'
'x, -y, z'
'-x+1/2, -y+1/2, -z'
'x+1/2, -y+1/2, z'

loop_
_atom_site_label
_atom_site_type_symbol
_atom_site_fract_x
_atom_site_fract_y
_atom_site_fract_z
_atom_site_U_iso_or_equiv
_atom_site_adp_type
_atom_site_occupancy
_atom_site_site_symmetry_order
_atom_site_calc_flag
_atom_site_refinement_flags_posn
_atom_site_refinement_flags_adp
_atom_site_refinement_flags_occupancy
_atom_site_disorder_assembly
_atom_site_disorder_group
Pd1 Pd 0.500000 0.500000 0.500000 0.02774(9) Uani 1 4 d S T P . .
Cl1 Cl 0.76604(8) 0.500000 0.66328(7) 0.03418(13) Uani 1 2 d S T P . .
C1 C 0.500000 0.6269(16) 0.500000 0.028(2) Uani 0.5 2 d S T P . .
N1 N 0.4709(13) 0.6869(7) 0.5938(10) 0.0240(16) Uani 0.5 1 d . . P . .
C2 C 0.4759(10) 0.7756(4) 0.5633(5) 0.0335(12) Uani 0.5 1 d D . P . .
H2 H 0.460(8) 0.819(3) 0.631(4) 0.040 Uiso 0.5 1 d D U P . .
C3 C 0.4163(5) 0.6556(2) 0.7322(4) 0.0312(7) Uani 0.5 1 d . . P . .
C4 C 0.5067(6) 0.6995(3) 0.8457(5) 0.0389(8) Uani 0.5 1 d D . P A .
H4 H 0.594(2) 0.7477(11) 0.844(5) 0.047 Uiso 0.5 1 d D U P . .
C5 C 0.4639(7) 0.6696(3) 0.9716(4) 0.0456(10) Uani 0.5 1 d D . P . .
H5 H 0.525(2) 0.6992(9) 1.0498(18) 0.055 Uiso 0.052(2) 1 d D U P A 2
F1 F 0.5568(7) 0.7094(3) 1.0795(4) 0.0692(11) Uani 0.448(2) 1 d D . P A 1
C6 C 0.3375(6) 0.5997(3) 0.9871(4) 0.0427(8) Uani 0.5 1 d D . P A .
H6 H 0.3107(14) 0.5810(6) 1.0727(16) 0.051 Uiso 1 1 d D U . . .
C7 C 0.2501(6) 0.5572(2) 0.8725(4) 0.0386(8) Uani 0.5 1 d D . P . .
H7 H 0.1496(19) 0.500000 0.8825(6) 0.046 Uiso 0.896(5) 2 d DS U P A 1
F2 F 0.1166(17) 0.500000 0.9066(18) 0.0692(11) Uani 0.104(5) 2 d DS T P A 2
C8 C 0.2864(5) 0.5853(2) 0.7439(4) 0.0323(6) Uani 0.5 1 d D . P A .
H8 H 0.225(3) 0.5574(19) 0.667(3) 0.039 Uiso 0.5 1 d D U P . .
N2 N 0.500000 0.3563(13) 0.500000 0.028(2) Uani 0.5 2 d S T P . .
C9 C 0.465(2) 0.3151(7) 0.6222(14) 0.028(2) Uani 0.5 1 d D . P . .
H9 H 0.453(9) 0.352(3) 0.699(4) 0.033 Uiso 0.5 1 d D U P . .
C10 C 0.4745(9) 0.2176(4) 0.6155(8) 0.0398(14) Uani 0.5 1 d D . P . .
H10 H 0.452(8) 0.192(3) 0.701(3) 0.048 Uiso 0.5 1 d D U P . .
C11 C 0.500000 0.1705(3) 0.500000 0.0441(14) Uani 0.5 2 d DS T P . .
H11 H 0.500000 0.1060(14) 0.500000 0.053 Uiso 0.5 2 d DS U P . .

loop_
_atom_site_aniso_label
_atom_site_aniso_U_11
_atom_site_aniso_U_22
_atom_site_aniso_U_33
_atom_site_aniso_U_23
_atom_site_aniso_U_13
_atom_site_aniso_U_12
Pd1 0.01648(12) 0.01376(11) 0.05243(17) 0.000 0.00105(9) 0.000
Cl1 0.0220(2) 0.0255(2) 0.0538(3) 0.000 -0.0018(2) 0.000
C1 0.0187(9) 0.011(7) 0.0535(13) 0.000 0.0016(8) 0.000
N1 0.0177(19) 0.0206(19) 0.033(4) 0.0065(19) 0.001(2) -0.0044(13)
C2 0.033(2) 0.0169(17) 0.046(2) -0.005(2) -0.016(2) 0.0006(15)
C3 0.0246(16) 0.0180(12) 0.048(2) 0.0010(12) -0.0087(13) 0.0007(10)
C4 0.0389(19) 0.0304(16) 0.044(2) 0.0056(15) -0.0115(16) -0.0090(14)
C5 0.049(3) 0.045(2) 0.040(3) 0.0090(16) -0.0106(18) -0.0088(18)
F1 0.082(3) 0.078(3) 0.0428(19) 0.0044(18) -0.0160(17) -0.029(2)
C6 0.041(2) 0.0381(19) 0.047(2) 0.0124(15) -0.0025(15) -0.0014(15)
C7 0.0334(18) 0.0249(14) 0.057(2) 0.0056(14) 0.0001(15) 0.0010(12)
F2 0.082(3) 0.078(3) 0.0428(19) 0.0044(18) -0.0160(17) -0.029(2)
C8 0.0244(14) 0.0199(12) 0.0510(19) -0.0007(12) -0.0036(12) 0.0013(10)
N2 0.0187(9) 0.011(7) 0.0535(13) 0.000 0.0016(8) 0.000
C9 0.037(3) 0.013(2) 0.037(5) 0.001(2) 0.014(3) -0.0062(16)
C10 0.024(2) 0.0168(17) 0.081(4) 0.005(3) 0.019(3) -0.0010(14)
C11 0.025(2) 0.0125(18) 0.098(5) 0.000 0.021(3) 0.000

loop_
_atom_type_symbol
_atom_type_description
_atom_type_scat_dispersion_real
_atom_type_scat_dispersion_imag
_atom_type_scat_source
C C 0.0033 0.0016 'International Tables Vol C Tables 4.2.6.8 and 6.1.1.4'
H H 0.0000 0.0000 'International Tables Vol C Tables 4.2.6.8 and 6.1.1.4'
Cl Cl 0.1484 0.1585 'International Tables Vol C Tables 4.2.6.8 and 6.1.1.4'
F F 0.0171 0.0103 'International Tables Vol C Tables 4.2.6.8 and 6.1.1.4'
N N 0.0061 0.0033 'International Tables Vol C Tables 4.2.6.8 and 6.1.1.4'
Pd Pd -0.9988 1.0072 'International Tables Vol C Tables 4.2.6.8 and 6.1.1.4'

loop_
_geom_angle_atom_site_label_1
_geom_angle_atom_site_label_2
_geom_angle_atom_site_label_3
_geom_angle
_geom_angle_site_symmetry_1
_geom_angle_site_symmetry_3
_geom_angle_publ_flag
Cl1 Pd1 Cl1 180.00(3) 5_666 . ?
C1 Pd1 Cl1 90.000(1) . . ?
C1 Pd1 N2 180.0 . . ?
N2 Pd1 Cl1 90.000(1) . . ?
N1 C1 Pd1 132.4(9) . . ?
C1 N1 C2 119.2(11) . . ?
C1 N1 C3 120.0(10) . . ?
C2 N1 C3 120.6(7) . . ?
N1 C2 H2 119(4) . . ?
C2 C2 N1 103.1(5) 2_656 . ?
C2 C2 H2 137(4) 2_656 . ?
C4 C3 N1 117.0(5) . . ?
C8 C3 N1 121.6(5) . . ?
C8 C3 C4 121.4(4) . . ?
C3 C4 H4 125(3) . . ?
C5 C4 C3 117.5(4) . . ?
C5 C4 H4 117(3) . . ?
C4 C5 H5 118.0(5) . . ?
F1 C5 C4 117.1(4) . . ?
F1 C5 C6 120.2(4) . . ?
C6 C5 C4 122.7(4) . . ?
C6 C5 H5 119.3(5) . . ?
C5 C6 H6 121.2(5) . . ?
C5 C6 C7 118.5(4) . . ?
C7 C6 H6 120.3(5) . . ?
C6 C7 H7 119.8(5) . . ?
C6 C7 C8 121.0(3) . . ?
F2 C7 C6 109.6(8) . . ?
F2 C7 C8 128.7(9) . . ?
C8 C7 H7 119.2(5) . . ?
C3 C8 C7 118.9(3) . . ?
C3 C8 H8 120(3) . . ?
C7 C8 H8 121(3) . . ?
C9 N2 Pd1 115.8(8) . . ?
C9 N2 C9 128.5(17) 2_656 . ?
N2 C9 H9 119(3) . . ?
N2 C9 C10 112.4(11) . . ?
C10 C9 H9 128(3) . . ?
C9 C10 H10 110(3) . . ?
C11 C10 C9 123.8(7) . . ?
C11 C10 H10 126(3) . . ?
C10 C11 C10 118.8(6) . 2_656 ?
C10 C11 H11 120.6(3) . . ?

loop_
_geom_bond_atom_site_label_1
_geom_bond_atom_site_label_2
_geom_bond_distance
_geom_bond_site_symmetry_2
_geom_bond_publ_flag
Pd1 Cl1 2.3176(6) . ?
Pd1 C1 1.88(2) . ?
Pd1 N2 2.126(19) . ?
C1 N1 1.317(19) . ?
N1 C2 1.348(12) . ?
N1 C3 1.535(11) . ?
C2 C2 1.334(12) 2_656 ?
C2 H2 0.94(2) . ?
C3 C4 1.389(5) . ?
C3 C8 1.387(5) . ?
C4 H4 0.938(19) . ?
C4 C5 1.387(6) . ?
C5 H5 0.95(2) . ?
C5 F1 1.327(6) . ?
C5 C6 1.373(6) . ?
C6 H6 0.931(16) . ?
C6 C7 1.382(6) . ?
C7 H7 1.106(9) . ?
C7 F2 1.322(6) . ?
C7 C8 1.389(6) . ?
C8 H8 0.932(19) . ?
N2 C9 1.401(15) . ?
C9 H9 0.94(2) . ?
C9 C10 1.446(12) . ?
C10 H10 0.96(2) . ?
C10 C11 1.369(8) . ?
C11 H11 0.95(2) . ?

loop_
_geom_torsion_atom_site_label_1
_geom_torsion_atom_site_label_2
_geom_torsion_atom_site_label_3
_geom_torsion_atom_site_label_4
_geom_torsion
_geom_torsion_site_symmetry_1
_geom_torsion_site_symmetry_2
_geom_torsion_site_symmetry_3
_geom_torsion_site_symmetry_4
_geom_torsion_publ_flag
Pd1 C1 N1 C2 -178.6(4) . . . . ?
Pd1 C1 N1 C3 -3.3(10) . . . . ?
Pd1 N2 C9 C10 -177.8(6) . . . . ?
Cl1 Pd1 C1 N1 -63.9(5) . . . . ?
Cl1 Pd1 C1 N1 116.1(5) . . . 2_656 ?
C1 N1 C2 C2 -3.5(11) . . . 2_656 ?
C1 N1 C3 C4 137.8(6) . . . . ?
C1 N1 C3 C8 -40.6(9) . . . . ?
N1 C1 N1 C2 1.4(4) 2_656 . . . ?
N1 C1 N1 C3 176.7(10) 2_656 . . . ?
N1 C3 C4 C5 -177.7(5) . . . . ?
N1 C3 C8 C7 176.9(5) . . . . ?
C2 N1 C3 C4 -47.0(9) . . . . ?
C2 N1 C3 C8 134.6(7) . . . . ?
C3 N1 C2 C2 -178.8(7) . . . 2_656 ?
C3 C4 C5 F1 177.3(4) . . . . ?
C3 C4 C5 C6 -0.1(7) . . . . ?
C4 C3 C8 C7 -1.4(5) . . . . ?
C4 C5 C6 C7 0.2(7) . . . . ?
C5 C6 C7 F2 -172.3(5) . . . . ?
C5 C6 C7 C8 -1.0(6) . . . . ?
F1 C5 C6 C7 -177.1(4) . . . . ?
C6 C7 C8 C3 1.5(5) . . . . ?
F2 C7 C8 C3 171.0(5) . . . . ?
C8 C3 C4 C5 0.7(6) . . . . ?
N2 C9 C10 C11 -4.7(13) . . . . ?
C9 N2 C9 C10 2.2(6) 2_656 . . . ?
C9 C10 C11 C10 2.6(7) . . . 2_656 ?
